data_4112058
loop_
_publ_author_name
'Weihua Wang'
'Oleksandr Rusin'
'Xiangyang Xu'
'Kyu Kwang Kim'
'Jorge O. Escobedo'
'Sayo O. Fakayode'
'Kristin A. Fletcher'
'Mark Lowry'
'Corin M. Schowalter'
'Candace M. Lawrence'
'Frank R. Fronczek'
'Isiah M. Warner'
'Robert M. Strongin'

_publ_section_title
;
 Detection of Homocysteine and Cysteine
;
_journal_name_full 'Journal of the American Chemical Society'
_journal_page_first 15949
_journal_page_last 15958
_journal_paper_doi 10.1021/ja054962n
_journal_volume 127
_journal_year 2005
_chemical_compound_source 'local laboratory'
_chemical_formula_moiety 'C22 H12 O7, 0.5(C3 H6 O)'
_chemical_formula_sum 'C23.5 H15 O7.5'
_chemical_formula_weight 417.36
_chemical_name_systematic
; 
 ? 
;
_space_group_IT_number 15
_symmetry_cell_setting monoclinic
_symmetry_space_group_name_Hall '-C 2yc'
_symmetry_space_group_name_H-M 'C 1 2/c 1'
_atom_sites_solution_hydrogens geom
_atom_sites_solution_primary direct
_atom_sites_solution_secondary difmap
_audit_creation_method SHELXL-97
_cell_angle_alpha 90
_cell_angle_beta 91.407(10)
_cell_angle_gamma 90
_cell_formula_units_Z 8
_cell_length_a 19.388(6)
_cell_length_b 7.897(2)
_cell_length_c 24.479(9)
_cell_measurement_reflns_used 3259
_cell_measurement_temperature 105
_cell_measurement_theta_max 26.4
_cell_measurement_theta_min 2.5
_cell_volume 3747(2)
_computing_cell_refinement 'Denzo and Scalepack (Otwinowski & Minor, 1997)'
_computing_data_collection 'COLLECT (Nonius 1999)'
_computing_data_reduction 'Denzo and Scalepack (Otwinowski & Minor, 1997)'
_computing_molecular_graphics 'ORTEP-3 for Windows (Farrugia, 1997)'
_computing_publication_material 'SHELXL-97 (Sheldrick, 1997)'
_computing_structure_refinement 'SHELXL-97 (Sheldrick, 1997)'
_computing_structure_solution 'direct_methods (SIR, Altomare, et al., 1994)'
_diffrn_ambient_temperature 105
_diffrn_measured_fraction_theta_full 0.993
_diffrn_measured_fraction_theta_max 0.993
_diffrn_measurement_device 'KappaCCD (with Oxford Cryostream)'
_diffrn_measurement_method ' \w scans with \k offsets'
_diffrn_radiation_monochromator graphite
_diffrn_radiation_source 'fine-focus sealed tube'
_diffrn_radiation_type MoK\a
_diffrn_radiation_wavelength 0.71073
_diffrn_reflns_av_R_equivalents 0.058
_diffrn_reflns_av_sigmaI/netI 0.0881
_diffrn_reflns_limit_h_max 24
_diffrn_reflns_limit_h_min -23
_diffrn_reflns_limit_k_max 9
_diffrn_reflns_limit_k_min -6
_diffrn_reflns_limit_l_max 30
_diffrn_reflns_limit_l_min -30
_diffrn_reflns_number 10686
_diffrn_reflns_theta_full 26.4
_diffrn_reflns_theta_max 26.4
_diffrn_reflns_theta_min 2.6
_diffrn_standards_decay_% <2
_diffrn_standards_number 0
_exptl_absorpt_coefficient_mu 0.112
_exptl_absorpt_correction_type none
_exptl_crystal_colour colorless
_exptl_crystal_density_diffrn 1.480
_exptl_crystal_description needle
_exptl_crystal_F_000 1728
_exptl_crystal_size_max 0.37
_exptl_crystal_size_mid 0.07
_exptl_crystal_size_min 0.05
_refine_diff_density_max 0.33
_refine_diff_density_min -0.23
_refine_diff_density_rms 0.057
_refine_ls_extinction_method none
_refine_ls_goodness_of_fit_ref 1.023
_refine_ls_hydrogen_treatment constr
_refine_ls_matrix_type full
_refine_ls_number_parameters 300
_refine_ls_number_reflns 3802
_refine_ls_number_restraints 0
_refine_ls_restrained_S_all 1.023
_refine_ls_R_factor_all 0.120
_refine_ls_R_factor_gt 0.058
_refine_ls_shift/su_max 0.000
_refine_ls_shift/su_mean 0.000
_refine_ls_structure_factor_coef Fsqd
_refine_ls_weighting_details 'calc w=1/[\s^2^(Fo^2^)+(0.0602P)^2^+1.1371P] where P=(Fo^2^+2Fc^2^)/3'
_refine_ls_weighting_scheme calc
_refine_ls_wR_factor_gt 0.119
_refine_ls_wR_factor_ref 0.141
_reflns_number_gt 2255
_reflns_number_total 3802
_reflns_threshold_expression I>2\s(I)
_cod_data_source_file ja054962nsi20050723_053152.cif
_cod_data_source_block 6a
_cod_original_cell_volume 3746.8(18)
_cod_original_sg_symbol_H-M 'C 2/c '
_cod_original_formula_sum 'C23.50 H15 O7.50'
_cod_database_code 4112058

loop_
_symmetry_equiv_pos_as_xyz
'x, y, z'
'-x, y, -z+1/2'
'x+1/2, y+1/2, z'
'-x+1/2, y+1/2, -z+1/2'
'-x, -y, -z'
'x, -y, z-1/2'
'-x+1/2, -y+1/2, -z'
'x+1/2, -y+1/2, z-1/2'

loop_
_atom_site_label
_atom_site_type_symbol
_atom_site_fract_x
_atom_site_fract_y
_atom_site_fract_z
_atom_site_U_iso_or_equiv
_atom_site_adp_type
_atom_site_occupancy
_atom_site_symmetry_multiplicity
_atom_site_calc_flag
_atom_site_refinement_flags
O1 O 0.47740(9) 0.23881(19) 0.52159(8) 0.0232(5) Uani 1 1 d .
O2 O 0.30624(10) 0.3479(2) 0.65314(9) 0.0341(5) Uani 1 1 d .
H2O H 0.2810(16) 0.291(4) 0.6249(14) 0.051 Uiso 1 1 d .
O3 O 0.63095(11) 0.1534(2) 0.37665(9) 0.0349(5) Uani 1 1 d .
H3O H 0.5910(17) 0.103(4) 0.3620(14) 0.052 Uiso 1 1 d .
O4 O 0.28030(10) 0.1844(2) 0.56100(9) 0.0350(5) Uani 1 1 d .
O5 O 0.50498(10) 0.0415(2) 0.37446(9) 0.0341(5) Uani 1 1 d .
O6 O 0.59402(9) 0.60806(18) 0.58466(8) 0.0241(5) Uani 1 1 d .
O7 O 0.65989(9) 0.8015(2) 0.62792(9) 0.0316(5) Uani 1 1 d .
C1 C 0.39099(13) 0.2906(3) 0.58571(12) 0.0222(6) Uani 1 1 d .
C2 C 0.37151(13) 0.3584(3) 0.63593(12) 0.0247(7) Uani 1 1 d .
C3 C 0.41903(15) 0.4413(3) 0.66984(13) 0.0299(7) Uani 1 1 d .
H3 H 0.4054 0.4855 0.7040 0.036 Uiso 1 1 calc R
C4 C 0.48591(14) 0.4588(3) 0.65350(13) 0.0270(7) Uani 1 1 d .
H4 H 0.5180 0.5158 0.6769 0.032 Uiso 1 1 calc R
C5 C 0.50857(13) 0.3956(3) 0.60336(12) 0.0208(6) Uani 1 1 d .
C6 C 0.58165(13) 0.4222(3) 0.58599(12) 0.0219(6) Uani 1 1 d .
C7 C 0.59272(13) 0.3523(3) 0.53013(12) 0.0216(6) Uani 1 1 d .
C8 C 0.65709(14) 0.3701(3) 0.50484(12) 0.0272(7) Uani 1 1 d .
H8 H 0.6931 0.4292 0.5237 0.033 Uiso 1 1 calc R
C9 C 0.66947(14) 0.3055(3) 0.45432(12) 0.0274(7) Uani 1 1 d .
H9 H 0.7132 0.3210 0.4383 0.033 Uiso 1 1 calc R
C10 C 0.61724(14) 0.2162(3) 0.42633(12) 0.0257(7) Uani 1 1 d .
C11 C 0.55264(14) 0.1940(3) 0.44979(12) 0.0223(6) Uani 1 1 d .
C12 C 0.54227(14) 0.2654(3) 0.50154(12) 0.0221(6) Uani 1 1 d .
C13 C 0.46062(13) 0.3120(3) 0.57062(11) 0.0201(6) Uani 1 1 d .
C14 C 0.34128(15) 0.2072(3) 0.54940(13) 0.0297(7) Uani 1 1 d .
H14 H 0.3564 0.1682 0.5150 0.036 Uiso 1 1 calc R
C15 C 0.49829(15) 0.1019(3) 0.42052(13) 0.0264(7) Uani 1 1 d .
H15 H 0.4553 0.0874 0.4378 0.032 Uiso 1 1 calc R
C16 C 0.63539(13) 0.3636(3) 0.62782(11) 0.0206(6) Uani 1 1 d .
C17 C 0.65180(14) 0.2009(3) 0.64428(12) 0.0249(7) Uani 1 1 d .
H17 H 0.6275 0.1058 0.6299 0.030 Uiso 1 1 calc R
C18 C 0.70511(14) 0.1815(3) 0.68265(12) 0.0261(7) Uani 1 1 d .
H18 H 0.7178 0.0708 0.6943 0.031 Uiso 1 1 calc R
C19 C 0.74050(14) 0.3201(3) 0.70453(12) 0.0280(7) Uani 1 1 d .
H19 H 0.7762 0.3032 0.7312 0.034 Uiso 1 1 calc R
C20 C 0.72379(14) 0.4830(3) 0.68747(12) 0.0265(7) Uani 1 1 d .
H20 H 0.7478 0.5785 0.7019 0.032 Uiso 1 1 calc R
C21 C 0.67116(13) 0.5017(3) 0.64884(12) 0.0212(6) Uani 1 1 d .
C22 C 0.64437(13) 0.6550(3) 0.62185(12) 0.0234(7) Uani 1 1 d .
O1S O 0.0323(3) 0.7551(5) 0.2483(2) 0.0693(19) Uani 0.50 1 d P
C1S C 0.0000 0.6134(5) 0.2500 0.0483(14) Uani 1 2 d S
C2S C 0.0552(4) 0.4588(9) 0.2544(3) 0.052(2) Uani 0.50 1 d P
C3S C 0.0699(4) 0.5824(13) 0.2499(3) 0.058(2) Uani 0.50 1 d P

loop_
_atom_site_aniso_label
_atom_site_aniso_U_11
_atom_site_aniso_U_22
_atom_site_aniso_U_33
_atom_site_aniso_U_23
_atom_site_aniso_U_13
_atom_site_aniso_U_12
O1 0.0209(10) 0.0250(9) 0.0235(12) -0.0021(8) -0.0034(9) -0.0017(7)
O2 0.0253(12) 0.0405(11) 0.0367(14) -0.0062(10) 0.0028(10) -0.0055(9)
O3 0.0355(12) 0.0421(11) 0.0271(13) -0.0025(10) 0.0017(10) 0.0061(9)
O4 0.0251(12) 0.0401(11) 0.0396(14) 0.0004(10) -0.0014(10) -0.0057(9)
O5 0.0426(13) 0.0332(10) 0.0260(13) -0.0062(10) -0.0069(11) 0.0046(9)
O6 0.0255(10) 0.0129(8) 0.0336(13) 0.0035(8) -0.0058(9) -0.0008(7)
O7 0.0272(11) 0.0161(9) 0.0515(15) -0.0029(9) -0.0042(10) -0.0029(8)
C1 0.0218(15) 0.0192(12) 0.0253(17) 0.0026(12) -0.0046(13) -0.0011(10)
C2 0.0220(16) 0.0245(13) 0.0278(18) 0.0038(13) 0.0018(13) 0.0011(11)
C3 0.0322(18) 0.0286(14) 0.0288(19) -0.0055(13) -0.0002(15) -0.0013(12)
C4 0.0255(17) 0.0241(13) 0.0311(19) -0.0044(13) -0.0050(14) -0.0023(11)
C5 0.0216(15) 0.0140(11) 0.0266(17) 0.0014(12) -0.0041(13) 0.0009(10)
C6 0.0258(16) 0.0132(11) 0.0265(18) 0.0025(12) -0.0034(13) -0.0010(10)
C7 0.0245(15) 0.0163(11) 0.0237(17) 0.0046(12) -0.0014(13) 0.0020(11)
C8 0.0274(16) 0.0230(13) 0.0308(19) 0.0043(13) -0.0056(14) 0.0020(11)
C9 0.0232(16) 0.0303(14) 0.0286(19) 0.0057(14) 0.0013(14) 0.0016(12)
C10 0.0312(17) 0.0238(12) 0.0219(18) 0.0034(12) -0.0036(14) 0.0097(12)
C11 0.0235(15) 0.0191(12) 0.0242(17) 0.0024(12) -0.0038(13) 0.0043(11)
C12 0.0223(15) 0.0181(12) 0.0257(18) 0.0043(12) -0.0048(13) 0.0028(11)
C13 0.0250(15) 0.0152(12) 0.0199(16) 0.0013(11) -0.0038(13) 0.0034(10)
C14 0.0292(18) 0.0249(13) 0.035(2) 0.0020(13) -0.0026(15) -0.0003(12)
C15 0.0288(16) 0.0202(13) 0.0299(19) 0.0011(13) -0.0051(14) 0.0065(11)
C16 0.0213(14) 0.0201(12) 0.0201(16) 0.0001(11) -0.0020(12) -0.0010(10)
C17 0.0311(16) 0.0171(12) 0.0262(18) 0.0008(12) -0.0047(14) -0.0017(11)
C18 0.0323(17) 0.0222(13) 0.0236(17) 0.0031(12) -0.0053(14) 0.0021(11)
C19 0.0273(16) 0.0329(14) 0.0233(18) 0.0041(13) -0.0076(14) -0.0035(12)
C20 0.0256(16) 0.0256(13) 0.0281(18) -0.0048(13) -0.0040(14) -0.0032(11)
C21 0.0207(15) 0.0182(12) 0.0247(17) -0.0019(12) 0.0011(13) 0.0025(11)
C22 0.0178(14) 0.0196(13) 0.0327(19) 0.0007(12) 0.0013(13) -0.0020(11)
O1S 0.130(6) 0.044(2) 0.034(3) -0.003(3) -0.007(5) -0.025(3)
C1S 0.103(5) 0.030(2) 0.011(3) 0.000 -0.001(3) 0.000
C2S 0.063(5) 0.045(4) 0.049(5) -0.006(4) 0.010(4) 0.027(4)
C3S 0.033(5) 0.101(7) 0.039(5) 0.001(5) -0.001(4) -0.002(5)

loop_
_atom_type_symbol
_atom_type_description
_atom_type_scat_dispersion_real
_atom_type_scat_dispersion_imag
_atom_type_scat_source
C C 0.0033 0.0016 'International Tables Vol C Tables 4.2.6.8 and 6.1.1.4'
H H 0.0000 0.0000 'International Tables Vol C Tables 4.2.6.8 and 6.1.1.4'
O O 0.0106 0.0060 'International Tables Vol C Tables 4.2.6.8 and 6.1.1.4'

loop_
_geom_angle_atom_site_label_1
_geom_angle_atom_site_label_2
_geom_angle_atom_site_label_3
_geom_angle
_geom_angle_site_symmetry_1
_geom_angle_site_symmetry_3
C12 O1 C13 118.9(2) . .
C2 O2 H2O 106(2) . .
C10 O3 H3O 109(2) . .
C22 O6 C6 111.41(18) . .
C2 C1 C13 117.5(2) . .
C2 C1 C14 121.4(3) . .
C13 C1 C14 121.1(3) . .
O2 C2 C3 117.2(3) . .
O2 C2 C1 121.8(2) . .
C3 C2 C1 121.0(3) . .
C4 C3 C2 119.4(3) . .
C4 C3 H3 120.3 . .
C2 C3 H3 120.3 . .
C3 C4 C5 122.4(3) . .
C3 C4 H4 118.8 . .
C5 C4 H4 118.8 . .
C13 C5 C4 117.2(2) . .
C13 C5 C6 121.9(3) . .
C4 C5 C6 120.9(2) . .
O6 C6 C7 108.5(2) . .
O6 C6 C5 107.34(19) . .
C7 C6 C5 111.4(2) . .
O6 C6 C16 101.97(19) . .
C7 C6 C16 113.2(2) . .
C5 C6 C16 113.8(2) . .
C12 C7 C8 116.9(3) . .
C12 C7 C6 122.3(2) . .
C8 C7 C6 120.8(2) . .
C9 C8 C7 122.4(3) . .
C9 C8 H8 118.8 . .
C7 C8 H8 118.8 . .
C8 C9 C10 119.4(3) . .
C8 C9 H9 120.3 . .
C10 C9 H9 120.3 . .
O3 C10 C9 118.1(3) . .
O3 C10 C11 121.5(3) . .
C9 C10 C11 120.4(3) . .
C10 C11 C12 117.9(2) . .
C10 C11 C15 120.3(3) . .
C12 C11 C15 121.8(3) . .
C7 C12 O1 122.7(3) . .
C7 C12 C11 123.0(3) . .
O1 C12 C11 114.4(2) . .
O1 C13 C5 122.4(2) . .
O1 C13 C1 115.1(2) . .
C5 C13 C1 122.5(3) . .
O4 C14 C1 123.3(3) . .
O4 C14 H14 118.3 . .
C1 C14 H14 118.3 . .
O5 C15 C11 123.5(3) . .
O5 C15 H15 118.2 . .
C11 C15 H15 118.2 . .
C17 C16 C21 121.0(2) . .
C17 C16 C6 129.1(2) . .
C21 C16 C6 109.9(2) . .
C16 C17 C18 117.5(2) . .
C16 C17 H17 121.2 . .
C18 C17 H17 121.2 . .
C17 C18 C19 121.7(2) . .
C17 C18 H18 119.2 . .
C19 C18 H18 119.2 . .
C20 C19 C18 120.2(3) . .
C20 C19 H19 119.9 . .
C18 C19 H19 119.9 . .
C21 C20 C19 117.9(2) . .
C21 C20 H20 121.1 . .
C19 C20 H20 121.1 . .
C20 C21 C16 121.7(2) . .
C20 C21 C22 130.0(2) . .
C16 C21 C22 108.3(2) . .
O7 C22 O6 120.9(2) . .
O7 C22 C21 130.7(3) . .
O6 C22 C21 108.34(19) . .
O1S O1S C1S 60.7(3) 2 .
O1S O1S C3S 117.9(4) 2 .
C1S O1S C3S 57.4(3) . .
O1S C1S O1S 58.7(5) 2 .
O1S C1S C3S 71.0(5) 2 2
O1S C1S C3S 129.5(6) . 2
O1S C1S C3S 129.5(6) 2 .
O1S C1S C3S 71.0(5) . .
C3S C1S C3S 159.5(9) 2 .
O1S C1S C2S 109.6(4) 2 2
O1S C1S C2S 166.9(4) . 2
C3S C1S C2S 38.8(4) 2 2
C3S C1S C2S 120.8(7) . 2
O1S C1S C2S 166.9(4) 2 .
O1S C1S C2S 109.6(4) . .
C3S C1S C2S 120.8(7) 2 .
C3S C1S C2S 38.8(4) . .
C2S C1S C2S 82.6(6) 2 .
C3S C2S C1S 57.4(6) . .
C2S C3S C1S 83.8(7) . .
C2S C3S O1S 135.3(9) . .
C1S C3S O1S 51.7(4) . .

loop_
_geom_bond_atom_site_label_1
_geom_bond_atom_site_label_2
_geom_bond_distance
_geom_bond_site_symmetry_2
O1 C12 1.377(3) .
O1 C13 1.378(3) .
O2 C2 1.346(3) .
O2 H2O 0.95(3) .
O3 C10 1.346(3) .
O3 H3O 0.93(3) .
O4 C14 1.236(3) .
O5 C15 1.234(3) .
O6 C22 1.369(3) .
O6 C6 1.487(3) .
O7 C22 1.204(3) .
C1 C2 1.401(4) .
C1 C13 1.418(4) .
C1 C14 1.453(4) .
C2 C3 1.389(4) .
C3 C4 1.373(4) .
C3 H3 0.9500 .
C4 C5 1.405(4) .
C4 H4 0.9500 .
C5 C13 1.381(3) .
C5 C6 1.504(4) .
C6 C7 1.495(4) .
C6 C16 1.515(3) .
C7 C12 1.373(4) .
C7 C8 1.414(4) .
C8 C9 1.365(4) .
C8 H8 0.9500 .
C9 C10 1.399(4) .
C9 H9 0.9500 .
C10 C11 1.402(4) .
C11 C12 1.405(4) .
C11 C15 1.455(4) .
C14 H14 0.9500 .
C15 H15 0.9500 .
C16 C17 1.381(3) .
C16 C21 1.384(3) .
C17 C18 1.388(4) .
C17 H17 0.9500 .
C18 C19 1.392(3) .
C18 H18 0.9500 .
C19 C20 1.388(4) .
C19 H19 0.9500 .
C20 C21 1.382(4) .
C20 H20 0.9500 .
C21 C22 1.468(3) .
O1S O1S 1.258(11) 2
O1S C1S 1.283(5) .
O1S C3S 1.546(10) .
C1S O1S 1.283(5) 2
C1S C3S 1.377(8) 2
C1S C3S 1.377(8) .
C1S C2S 1.625(7) 2
C1S C2S 1.625(7) .
C2S C3S 1.024(9) .

loop_
_geom_hbond_atom_site_label_D
_geom_hbond_atom_site_label_H
_geom_hbond_atom_site_label_A
_geom_hbond_distance_DH
_geom_hbond_distance_HA
_geom_hbond_distance_DA
_geom_hbond_angle_DHA
O2 H2O O4 0.95(3) 1.77(3) 2.637(3) 149(3)
O3 H3O O5 0.93(3) 1.77(3) 2.597(3) 146(3)

loop_
_geom_torsion_atom_site_label_1
_geom_torsion_atom_site_label_2
_geom_torsion_atom_site_label_3
_geom_torsion_atom_site_label_4
_geom_torsion
_geom_torsion_site_symmetry_1
_geom_torsion_site_symmetry_4
C13 C1 C2 O2 178.4(2) . .
C14 C1 C2 O2 0.8(4) . .
C13 C1 C2 C3 -0.8(4) . .
C14 C1 C2 C3 -178.5(2) . .
O2 C2 C3 C4 -178.5(2) . .
C1 C2 C3 C4 0.8(4) . .
C2 C3 C4 C5 -0.1(4) . .
C3 C4 C5 C13 -0.6(4) . .
C3 C4 C5 C6 177.9(2) . .
C22 O6 C6 C7 -122.6(2) . .
C22 O6 C6 C5 116.9(2) . .
C22 O6 C6 C16 -2.9(3) . .
C13 C5 C6 O6 120.3(2) . .
C4 C5 C6 O6 -58.3(3) . .
C13 C5 C6 C7 1.6(3) . .
C4 C5 C6 C7 -176.9(2) . .
C13 C5 C6 C16 -127.7(2) . .
C4 C5 C6 C16 53.8(3) . .
O6 C6 C7 C12 -122.1(2) . .
C5 C6 C7 C12 -4.2(3) . .
C16 C6 C7 C12 125.5(2) . .
O6 C6 C7 C8 59.4(3) . .
C5 C6 C7 C8 177.3(2) . .
C16 C6 C7 C8 -53.0(3) . .
C12 C7 C8 C9 0.3(4) . .
C6 C7 C8 C9 178.9(2) . .
C7 C8 C9 C10 -0.8(4) . .
C8 C9 C10 O3 -179.8(2) . .
C8 C9 C10 C11 0.3(4) . .
O3 C10 C11 C12 -179.2(2) . .
C9 C10 C11 C12 0.6(4) . .
O3 C10 C11 C15 -0.1(4) . .
C9 C10 C11 C15 179.7(2) . .
C8 C7 C12 O1 179.9(2) . .
C6 C7 C12 O1 1.3(4) . .
C8 C7 C12 C11 0.8(4) . .
C6 C7 C12 C11 -177.8(2) . .
C13 O1 C12 C7 4.6(3) . .
C13 O1 C12 C11 -176.3(2) . .
C10 C11 C12 C7 -1.2(4) . .
C15 C11 C12 C7 179.7(2) . .
C10 C11 C12 O1 179.6(2) . .
C15 C11 C12 O1 0.6(3) . .
C12 O1 C13 C5 -7.2(3) . .
C12 O1 C13 C1 174.6(2) . .
C4 C5 C13 O1 -177.4(2) . .
C6 C5 C13 O1 4.0(4) . .
C4 C5 C13 C1 0.6(4) . .
C6 C5 C13 C1 -177.9(2) . .
C2 C1 C13 O1 178.3(2) . .
C14 C1 C13 O1 -4.0(3) . .
C2 C1 C13 C5 0.1(4) . .
C14 C1 C13 C5 177.8(2) . .
C2 C1 C14 O4 -3.1(4) . .
C13 C1 C14 O4 179.3(2) . .
C10 C11 C15 O5 -1.0(4) . .
C12 C11 C15 O5 178.0(2) . .
O6 C6 C16 C17 -175.8(3) . .
C7 C6 C16 C17 -59.5(4) . .
C5 C6 C16 C17 68.9(4) . .
O6 C6 C16 C21 2.3(3) . .
C7 C6 C16 C21 118.7(2) . .
C5 C6 C16 C21 -112.9(2) . .
C21 C16 C17 C18 0.2(4) . .
C6 C16 C17 C18 178.2(3) . .
C16 C17 C18 C19 0.8(4) . .
C17 C18 C19 C20 -1.2(4) . .
C18 C19 C20 C21 0.5(4) . .
C19 C20 C21 C16 0.6(4) . .
C19 C20 C21 C22 -177.3(3) . .
C17 C16 C21 C20 -0.9(4) . .
C6 C16 C21 C20 -179.3(3) . .
C17 C16 C21 C22 177.3(3) . .
C6 C16 C21 C22 -1.0(3) . .
C6 O6 C22 O7 -177.5(3) . .
C6 O6 C22 C21 2.5(3) . .
C20 C21 C22 O7 -2.8(5) . .
C16 C21 C22 O7 179.2(3) . .
C20 C21 C22 O6 177.1(3) . .
C16 C21 C22 O6 -0.9(3) . .
C3S O1S C1S O1S 176.1(7) . 2
O1S O1S C1S C3S 4.8(8) 2 2
C3S O1S C1S C3S -179.12(16) . 2
O1S O1S C1S C3S -176.1(7) 2 .
O1S O1S C1S C2S 29(2) 2 2
C3S O1S C1S C2S -155.0(18) . 2
O1S O1S C1S C2S -173.3(5) 2 .
C3S O1S C1S C2S 2.8(5) . .
O1S C1S C2S C3S -30(2) 2 .
O1S C1S C2S C3S -4.2(8) . .
C3S C1S C2S C3S 177.5(3) 2 .
C2S C1S C2S C3S 170.8(10) 2 .
C1S C2S C3S O1S 4.7(9) . .
O1S C1S C3S C2S 171.5(6) 2 .
O1S C1S C3S C2S 175.8(8) . .
C3S C1S C3S C2S -6.1(6) 2 .
C2S C1S C3S C2S -10.6(11) 2 .
O1S C1S C3S O1S -4.3(8) 2 .
C3S C1S C3S O1S 178.1(3) 2 .
C2S C1S C3S O1S 173.6(5) 2 .
C2S C1S C3S O1S -175.8(8) . .
O1S O1S C3S C2S -2.0(17) 2 .
C1S O1S C3S C2S -5.9(12) . .
O1S O1S C3S C1S 3.9(7) 2 .
